data_2243527
loop_
_publ_author_name
'Huh, Daniel N.'
'Ziller, Joseph W.'
'Evans, William J.'

_publ_section_title
;
 Crystal structure of the [(THF)Cs(\m-\h^5^:\h^5^-Cp')~3~Yb]~<i>n~</i>
 oligomer
;
_journal_coeditor_code ZL2785
_journal_issue 7
_journal_name_full 'Acta Crystallographica Section E'
_journal_page_first 1131
_journal_page_last 1135
_journal_paper_doi 10.1107/S2056989020008051
_journal_volume 76
_journal_year 2020
_chemical_formula_iupac '[Cs Yb (C8 H13 Si)3 (C4 H8 O)]'
_chemical_formula_sum 'C28 H47 Cs O Si3 Yb'
_chemical_formula_weight 789.87
_chemical_name_systematic
Poly[(tetrahydrofuran)tris[\m-\h^5^:\h^5^-1-(trimethylsilyl)cyclopentadienyl]caesium(I)ytterbium(II)]
_space_group_crystal_system monoclinic
_space_group_IT_number 14
_space_group_name_Hall '-P 2yn'
_space_group_name_H-M_alt 'P 1 21/n 1'
_atom_sites_solution_hydrogens geom
_atom_sites_solution_primary direct
_atom_sites_solution_secondary difmap
_audit_creation_method SHELXL-2014/7
_cell_angle_alpha 90
_cell_angle_beta 92.0668(6)
_cell_angle_gamma 90
_cell_formula_units_Z 4
_cell_length_a 9.4401(4)
_cell_length_b 16.8718(8)
_cell_length_c 21.0246(10)
_cell_measurement_reflns_used 9869
_cell_measurement_temperature 88(2)
_cell_measurement_theta_max 28.46
_cell_measurement_theta_min 2.28
_cell_volume 3346.4(3)
_computing_cell_refinement
;
SAINT (Bruker, 2013)
;
_computing_data_collection
;
APEX2 (Bruker, 2014)
;
_computing_data_reduction
;
SAINT (Bruker, 2013)
;
_computing_molecular_graphics
;
SHELXTL (Sheldrick, 2008)
;
_computing_publication_material
;
SHELXTL (Sheldrick, 2008)
;
_computing_structure_refinement
;
<i>SHELXL2014/7</i> (Sheldrick, 2015b)
;
_computing_structure_solution
;
<i>SHELXT2014/4</i> (Sheldrick, 2015a)
;
_diffrn_ambient_temperature 88(2)
_diffrn_measured_fraction_theta_full 1.000
_diffrn_measured_fraction_theta_max 0.990
_diffrn_measurement_device_type 'Bruker SMART APEXII CCD'
_diffrn_measurement_method '\f and \w scans'
_diffrn_radiation_type MoK\a
_diffrn_radiation_wavelength 0.71073
_diffrn_reflns_av_R_equivalents 0.0547
_diffrn_reflns_av_unetI/netI 0.0470
_diffrn_reflns_limit_h_max 12
_diffrn_reflns_limit_h_min -12
_diffrn_reflns_limit_k_max 22
_diffrn_reflns_limit_k_min -22
_diffrn_reflns_limit_l_max 27
_diffrn_reflns_limit_l_min -27
_diffrn_reflns_number 40586
_diffrn_reflns_theta_full 25.500
_diffrn_reflns_theta_max 28.281
_diffrn_reflns_theta_min 1.548
_diffrn_source 'fine-focus sealed tube'
_exptl_absorpt_coefficient_mu 3.992
_exptl_absorpt_correction_T_max 0.4318
_exptl_absorpt_correction_T_min 0.3740
_exptl_absorpt_correction_type multi-scan
_exptl_absorpt_process_details
;
(SADABS; Bruker, 2014)
;
_exptl_crystal_colour green
_exptl_crystal_density_diffrn 1.568
_exptl_crystal_description prism
_exptl_crystal_F_000 1560
_exptl_crystal_size_max 0.148
_exptl_crystal_size_mid 0.086
_exptl_crystal_size_min 0.079
_refine_diff_density_max 1.143
_refine_diff_density_min -0.619
_refine_ls_extinction_method none
_refine_ls_goodness_of_fit_ref 1.017
_refine_ls_hydrogen_treatment constr
_refine_ls_matrix_type full
_refine_ls_number_parameters 316
_refine_ls_number_reflns 8223
_refine_ls_number_restraints 0
_refine_ls_restrained_S_all 1.017
_refine_ls_R_factor_all 0.0496
_refine_ls_R_factor_gt 0.0315
_refine_ls_shift/su_max 0.001
_refine_ls_shift/su_mean 0.000
_refine_ls_structure_factor_coef Fsqd
_refine_ls_weighting_details 'w=1/[\s^2^(Fo^2^)+(0.0229P)^2^+0.1327P] where P=(Fo^2^+2Fc^2^)/3'
_refine_ls_weighting_scheme calc
_refine_ls_wR_factor_gt 0.0519
_refine_ls_wR_factor_ref 0.0562
_reflns_number_gt 6580
_reflns_number_total 8223
_reflns_threshold_expression 'I > 2\s(I)'
_cod_data_source_file zl2785sup1.cif
_cod_data_source_block I
_cod_original_sg_symbol_H-M 'P 21/n'
_cod_database_code 2243527
_shelx_space_group_comment
;
The symmetry employed for this shelxl refinement is uniquely defined
by the following loop, which should always be used as a source of
symmetry information in preference to the above space-group names.
They are only intended as comments.
;
_shelx_estimated_absorpt_t_min 0.590
_shelx_estimated_absorpt_t_max 0.743

loop_
_space_group_symop_operation_xyz
'x, y, z'
'-x+1/2, y+1/2, -z+1/2'
'-x, -y, -z'
'x-1/2, -y-1/2, z-1/2'

loop_
_atom_site_type_symbol
_atom_site_label
_atom_site_fract_x
_atom_site_fract_y
_atom_site_fract_z
_atom_site_U_iso_or_equiv
_atom_site_adp_type
_atom_site_calc_flag
_atom_site_occupancy
_atom_site_disorder_assembly
_atom_site_disorder_group
Yb Yb1 0.48657(2) 0.44122(2) 0.25290(2) 0.01341(4) Uani d 1 . .
Cs Cs1 0.99437(2) 0.27157(2) 0.31696(2) 0.01493(5) Uani d 1 . .
Si Si1 0.69834(10) 0.29048(6) 0.15029(5) 0.0184(2) Uani d 1 . .
Si Si2 0.23952(11) 0.57037(6) 0.11663(5) 0.0204(2) Uani d 1 . .
Si Si3 0.25791(10) 0.45182(6) 0.40988(5) 0.0187(2) Uani d 1 . .
O O1 0.8795(3) 0.24593(16) 0.45145(12) 0.0285(6) Uani d 1 . .
C C1 0.7108(3) 0.33895(19) 0.22942(16) 0.0161(7) Uani d 1 . .
C C2 0.6551(3) 0.3115(2) 0.28743(17) 0.0174(8) Uani d 1 . .
H H2A 0.6070 0.2626 0.2929 0.021 Uiso calc 1 . .
C C3 0.6826(3) 0.3680(2) 0.33517(17) 0.0196(8) Uani d 1 . .
H H3A 0.6554 0.3643 0.3781 0.024 Uiso calc 1 . .
C C4 0.7575(4) 0.4310(2) 0.30831(17) 0.0194(8) Uani d 1 . .
H H4A 0.7902 0.4774 0.3298 0.023 Uiso calc 1 . .
C C5 0.7751(3) 0.4129(2) 0.24430(17) 0.0184(8) Uani d 1 . .
H H5A 0.8231 0.4453 0.2150 0.022 Uiso calc 1 . .
C C6 0.6270(4) 0.1878(2) 0.15741(18) 0.0257(9) Uani d 1 . .
H H6A 0.6848 0.1582 0.1890 0.039 Uiso calc 1 . .
H H6B 0.6299 0.1611 0.1161 0.039 Uiso calc 1 . .
H H6C 0.5288 0.1902 0.1709 0.039 Uiso calc 1 . .
C C7 0.5764(4) 0.3487(2) 0.09635(17) 0.0276(9) Uani d 1 . .
H H7A 0.6159 0.4017 0.0900 0.041 Uiso calc 1 . .
H H7B 0.4836 0.3533 0.1155 0.041 Uiso calc 1 . .
H H7C 0.5656 0.3216 0.0552 0.041 Uiso calc 1 . .
C C8 0.8767(4) 0.2878(2) 0.11484(18) 0.0263(9) Uani d 1 . .
H H8A 0.9435 0.2601 0.1438 0.039 Uiso calc 1 . .
H H8B 0.9099 0.3421 0.1081 0.039 Uiso calc 1 . .
H H8C 0.8702 0.2599 0.0740 0.039 Uiso calc 1 . .
C C9 0.3846(3) 0.57009(19) 0.17806(16) 0.0162(7) Uani d 1 . .
C C10 0.5320(4) 0.56244(19) 0.16482(17) 0.0173(7) Uani d 1 . .
H H10A 0.5679 0.5462 0.1253 0.021 Uiso calc 1 . .
C C11 0.6148(4) 0.58254(19) 0.21886(17) 0.0171(8) Uani d 1 . .
H H11A 0.7154 0.5833 0.2220 0.021 Uiso calc 1 . .
C C12 0.5224(4) 0.60152(19) 0.26788(17) 0.0190(8) Uani d 1 . .
H H12A 0.5497 0.6163 0.3102 0.023 Uiso calc 1 . .
C C13 0.3823(4) 0.59465(19) 0.24280(16) 0.0180(8) Uani d 1 . .
H H13A 0.2992 0.6048 0.2656 0.022 Uiso calc 1 . .
C C14 0.2553(5) 0.4858(2) 0.0598(2) 0.0380(11) Uani d 1 . .
H H14A 0.2394 0.4358 0.0822 0.057 Uiso calc 1 . .
H H14B 0.3503 0.4856 0.0425 0.057 Uiso calc 1 . .
H H14C 0.1843 0.4916 0.0249 0.057 Uiso calc 1 . .
C C15 0.0612(4) 0.5700(3) 0.1518(2) 0.0379(11) Uani d 1 . .
H H15A 0.0433 0.5178 0.1705 0.057 Uiso calc 1 . .
H H15B -0.0113 0.5811 0.1185 0.057 Uiso calc 1 . .
H H15C 0.0577 0.6107 0.1849 0.057 Uiso calc 1 . .
C C16 0.2543(4) 0.6620(2) 0.06760(17) 0.0230(8) Uani d 1 . .
H H16A 0.3509 0.6665 0.0524 0.034 Uiso calc 1 . .
H H16B 0.2329 0.7085 0.0936 0.034 Uiso calc 1 . .
H H16C 0.1869 0.6593 0.0311 0.034 Uiso calc 1 . .
C C17 0.2651(3) 0.4025(2) 0.33118(16) 0.0151(7) Uani d 1 . .
C C18 0.1959(3) 0.42821(19) 0.27347(17) 0.0169(7) Uani d 1 . .
H H18A 0.1408 0.4751 0.2686 0.020 Uiso calc 1 . .
C C19 0.2216(3) 0.3741(2) 0.22535(17) 0.0187(8) Uani d 1 . .
H H19A 0.1879 0.3780 0.1823 0.022 Uiso calc 1 . .
C C20 0.3061(4) 0.3127(2) 0.25131(17) 0.0206(8) Uani d 1 . .
H H20A 0.3395 0.2678 0.2291 0.025 Uiso calc 1 . .
C C21 0.3320(3) 0.3300(2) 0.31617(17) 0.0173(8) Uani d 1 . .
H H21A 0.3858 0.2981 0.3453 0.021 Uiso calc 1 . .
C C22 0.2748(5) 0.3775(2) 0.47533(18) 0.0346(10) Uani d 1 . .
H H22A 0.1956 0.3400 0.4718 0.052 Uiso calc 1 . .
H H22B 0.2732 0.4047 0.5165 0.052 Uiso calc 1 . .
H H22C 0.3644 0.3487 0.4721 0.052 Uiso calc 1 . .
C C23 0.4026(4) 0.5264(2) 0.42253(18) 0.0280(9) Uani d 1 . .
H H23A 0.3884 0.5702 0.3923 0.042 Uiso calc 1 . .
H H23B 0.4944 0.5012 0.4158 0.042 Uiso calc 1 . .
H H23C 0.4008 0.5469 0.4661 0.042 Uiso calc 1 . .
C C24 0.0843(4) 0.5039(3) 0.4147(2) 0.0399(11) Uani d 1 . .
H H24A 0.0071 0.4652 0.4106 0.060 Uiso calc 1 . .
H H24B 0.0748 0.5429 0.3803 0.060 Uiso calc 1 . .
H H24C 0.0798 0.5309 0.4559 0.060 Uiso calc 1 . .
C C25 0.8427(4) 0.3003(2) 0.50059(19) 0.0306(9) Uani d 1 . .
H H25A 0.8093 0.3512 0.4820 0.037 Uiso calc 1 . .
H H25B 0.9255 0.3108 0.5296 0.037 Uiso calc 1 . .
C C26 0.7248(4) 0.2603(2) 0.53629(19) 0.0338(10) Uani d 1 . .
H H26A 0.7634 0.2246 0.5700 0.041 Uiso calc 1 . .
H H26B 0.6615 0.2998 0.5555 0.041 Uiso calc 1 . .
C C27 0.6489(4) 0.2145(2) 0.4835(2) 0.0315(10) Uani d 1 . .
H H27A 0.5959 0.1690 0.5005 0.038 Uiso calc 1 . .
H H27B 0.5827 0.2489 0.4585 0.038 Uiso calc 1 . .
C C28 0.7700(4) 0.1873(2) 0.44422(18) 0.0278(9) Uani d 1 . .
H H28A 0.8052 0.1351 0.4593 0.033 Uiso calc 1 . .
H H28B 0.7388 0.1823 0.3989 0.033 Uiso calc 1 . .

loop_
_atom_site_aniso_label
_atom_site_aniso_U_11
_atom_site_aniso_U_22
_atom_site_aniso_U_33
_atom_site_aniso_U_12
_atom_site_aniso_U_13
_atom_site_aniso_U_23
Yb1 0.01020(7) 0.01233(7) 0.01766(8) -0.00136(6) -0.00014(6) 0.00251(6)
Cs1 0.01034(10) 0.01249(10) 0.02208(12) -0.00018(8) 0.00232(8) 0.00028(9)
Si1 0.0150(5) 0.0213(5) 0.0190(5) 0.0031(4) 0.0009(4) -0.0011(4)
Si2 0.0214(5) 0.0157(5) 0.0236(6) -0.0009(4) -0.0052(4) 0.0028(4)
Si3 0.0177(5) 0.0192(5) 0.0191(5) -0.0009(4) 0.0012(4) -0.0017(4)
O1 0.0207(14) 0.0355(16) 0.0295(16) -0.0014(12) 0.0062(12) -0.0009(13)
C1 0.0112(16) 0.0161(17) 0.0209(19) 0.0018(14) 0.0018(14) 0.0027(15)
C2 0.0130(17) 0.0140(17) 0.025(2) 0.0030(14) 0.0021(15) 0.0029(15)
C3 0.0184(18) 0.024(2) 0.0162(19) 0.0082(15) 0.0003(15) 0.0016(15)
C4 0.0151(17) 0.0177(19) 0.025(2) 0.0022(14) -0.0071(15) -0.0016(16)
C5 0.0083(16) 0.0175(18) 0.030(2) -0.0002(13) 0.0033(15) 0.0049(16)
C6 0.027(2) 0.023(2) 0.027(2) 0.0011(16) -0.0006(17) -0.0044(17)
C7 0.029(2) 0.033(2) 0.021(2) 0.0055(18) -0.0059(17) 0.0013(17)
C8 0.023(2) 0.031(2) 0.024(2) 0.0038(17) 0.0045(17) -0.0018(17)
C9 0.0162(17) 0.0111(17) 0.0212(19) 0.0006(13) 0.0003(14) 0.0012(14)
C10 0.0208(18) 0.0103(16) 0.0210(19) 0.0006(14) 0.0037(15) 0.0040(15)
C11 0.0133(17) 0.0139(17) 0.024(2) -0.0047(13) -0.0014(15) 0.0047(15)
C12 0.0241(19) 0.0118(17) 0.021(2) -0.0067(15) -0.0054(15) 0.0020(15)
C13 0.0208(18) 0.0118(17) 0.022(2) -0.0011(14) 0.0012(15) 0.0009(15)
C14 0.056(3) 0.020(2) 0.037(3) 0.004(2) -0.023(2) -0.0014(19)
C15 0.022(2) 0.049(3) 0.043(3) 0.0003(19) -0.0048(19) 0.024(2)
C16 0.028(2) 0.0204(19) 0.021(2) 0.0025(16) -0.0007(16) 0.0022(16)
C17 0.0097(16) 0.0196(18) 0.0162(19) -0.0037(14) 0.0024(14) 0.0003(15)
C18 0.0099(16) 0.0156(18) 0.025(2) -0.0029(13) 0.0026(14) 0.0024(15)
C19 0.0129(17) 0.028(2) 0.0149(19) -0.0086(15) -0.0025(14) 0.0029(15)
C20 0.0165(18) 0.0192(19) 0.027(2) -0.0062(15) 0.0096(16) -0.0061(16)
C21 0.0124(17) 0.0176(18) 0.022(2) -0.0025(14) 0.0044(14) 0.0051(15)
C22 0.056(3) 0.026(2) 0.023(2) -0.009(2) 0.006(2) -0.0032(18)
C23 0.031(2) 0.029(2) 0.024(2) -0.0056(18) 0.0015(18) -0.0038(17)
C24 0.028(2) 0.044(3) 0.048(3) 0.008(2) 0.002(2) -0.020(2)
C25 0.034(2) 0.030(2) 0.028(2) -0.0032(18) -0.0060(19) 0.0018(18)
C26 0.042(3) 0.032(2) 0.028(2) 0.006(2) 0.012(2) -0.0031(19)
C27 0.024(2) 0.026(2) 0.044(3) 0.0008(17) 0.0085(19) 0.0089(19)
C28 0.033(2) 0.025(2) 0.026(2) -0.0010(17) 0.0071(18) 0.0006(17)

loop_
_atom_type_symbol
_atom_type_description
_atom_type_scat_dispersion_real
_atom_type_scat_dispersion_imag
_atom_type_scat_source
C C 0.0033 0.0016 'International Tables Vol C Tables 4.2.6.8 and 6.1.1.4'
H H 0.0000 0.0000 'International Tables Vol C Tables 4.2.6.8 and 6.1.1.4'
O O 0.0106 0.0060 'International Tables Vol C Tables 4.2.6.8 and 6.1.1.4'
Si Si 0.0817 0.0704 'International Tables Vol C Tables 4.2.6.8 and 6.1.1.4'
Cs Cs -0.3680 2.1192 'International Tables Vol C Tables 4.2.6.8 and 6.1.1.4'
Yb Yb -0.3850 5.5486 'International Tables Vol C Tables 4.2.6.8 and 6.1.1.4'

loop_
_geom_angle_atom_site_label_1
_geom_angle_atom_site_label_2
_geom_angle_atom_site_label_3
_geom_angle_site_symmetry_1
_geom_angle_site_symmetry_3
_geom_angle
_geom_angle_publ_flag
Cnt1 Yb1 Cnt2 . . 120.1 ?
Cnt1 Yb1 Cnt3 . . 116.6 ?
Cnt2 Yb1 Cnt3 . . 122.8 ?
Cnt1 Cs1 O1 . . 88.8 ?
Cnt2 Cs1 O1 . . 94.1 ?
Cnt3 Cs1 O1 . . 127.8 ?
Cnt1 Cs1 Cnt3 . . 109.0 ?
Cnt1 Cs1 Cnt2 . . 121.4 ?
Cnt2 Cs1 Cnt3 . . 114.3 ?
Yb1 Cnt1 Cs1 . . 175.3 ?
Yb1 Cnt2 Cs1 . . 172.5 ?
Yb1 Cnt3 Cs1 . . 176.7 ?
C12 Yb1 C21 . . 133.07(10) ?
C12 Yb1 C20 . . 148.28(10) ?
C21 Yb1 C20 . . 29.62(10) ?
C12 Yb1 C13 . . 29.63(10) ?
C21 Yb1 C13 . . 118.73(10) ?
C20 Yb1 C13 . . 121.02(10) ?
C12 Yb1 C3 . . 106.89(10) ?
C21 Yb1 C3 . . 75.43(10) ?
C20 Yb1 C3 . . 93.17(11) ?
C13 Yb1 C3 . . 133.57(10) ?
C12 Yb1 C4 . . 84.54(10) ?
C21 Yb1 C4 . . 104.58(10) ?
C20 Yb1 C4 . . 121.05(10) ?
C13 Yb1 C4 . . 114.11(10) ?
C3 Yb1 C4 . . 29.34(10) ?
C12 Yb1 C5 . . 93.42(10) ?
C21 Yb1 C5 . . 116.94(10) ?
C20 Yb1 C5 . . 118.11(10) ?
C13 Yb1 C5 . . 120.08(10) ?
C3 Yb1 C5 . . 48.02(10) ?
C4 Yb1 C5 . . 29.10(10) ?
C12 Yb1 C11 . . 29.58(10) ?
C21 Yb1 C11 . . 162.49(10) ?
C20 Yb1 C11 . . 161.12(11) ?
C13 Yb1 C11 . . 48.43(10) ?
C3 Yb1 C11 . . 104.80(10) ?
C4 Yb1 C11 . . 76.00(10) ?
C5 Yb1 C11 . . 72.15(10) ?
C12 Yb1 C17 . . 104.81(10) ?
C21 Yb1 C17 . . 29.67(9) ?
C20 Yb1 C17 . . 49.15(10) ?
C13 Yb1 C17 . . 89.55(10) ?
C3 Yb1 C17 . . 91.45(10) ?
C4 Yb1 C17 . . 115.93(10) ?
C5 Yb1 C17 . . 139.21(10) ?
C11 Yb1 C17 . . 134.15(10) ?
C12 Yb1 C2 . . 132.66(10) ?
C21 Yb1 C2 . . 69.27(10) ?
C20 Yb1 C2 . . 74.47(10) ?
C13 Yb1 C2 . . 161.85(10) ?
C3 Yb1 C2 . . 29.18(10) ?
C4 Yb1 C2 . . 48.21(10) ?
C5 Yb1 C2 . . 47.93(10) ?
C11 Yb1 C2 . . 119.41(10) ?
C17 Yb1 C2 . . 95.49(10) ?
C12 Yb1 C19 . . 122.04(10) ?
C21 Yb1 C19 . . 48.35(10) ?
C20 Yb1 C19 . . 29.37(10) ?
C13 Yb1 C19 . . 92.85(10) ?
C3 Yb1 C19 . . 121.44(10) ?
C4 Yb1 C19 . . 150.23(10) ?
C5 Yb1 C19 . . 142.33(10) ?
C11 Yb1 C19 . . 133.69(10) ?
C17 Yb1 C19 . . 48.72(10) ?
C2 Yb1 C19 . . 103.58(10) ?
C12 Yb1 C1 . . 122.63(10) ?
C21 Yb1 C1 . . 94.75(10) ?
C20 Yb1 C1 . . 89.08(10) ?
C13 Yb1 C1 . . 146.41(10) ?
C3 Yb1 C1 . . 48.85(10) ?
C4 Yb1 C1 . . 48.90(10) ?
C5 Yb1 C1 . . 29.52(9) ?
C11 Yb1 C1 . . 98.33(10) ?
C17 Yb1 C1 . . 123.39(10) ?
C2 Yb1 C1 . . 29.57(9) ?
C19 Yb1 C1 . . 113.15(10) ?
C12 Yb1 C18 . . 100.20(10) ?
C21 Yb1 C18 . . 48.09(10) ?
C20 Yb1 C18 . . 48.09(10) ?
C13 Yb1 C18 . . 74.83(10) ?
C3 Yb1 C18 . . 120.22(10) ?
C4 Yb1 C18 . . 145.35(10) ?
C5 Yb1 C18 . . 164.74(10) ?
C11 Yb1 C18 . . 123.02(10) ?
C17 Yb1 C18 . . 29.55(9) ?
C2 Yb1 C18 . . 116.83(10) ?
C19 Yb1 C18 . . 28.80(10) ?
C1 Yb1 C18 . . 137.11(10) ?
C12 Yb1 C10 . . 48.31(10) ?
C21 Yb1 C10 . . 156.10(10) ?
C20 Yb1 C10 . . 132.46(11) ?
C13 Yb1 C10 . . 48.00(10) ?
C3 Yb1 C10 . . 128.46(10) ?
C4 Yb1 C10 . . 99.32(10) ?
C5 Yb1 C10 . . 84.76(10) ?
C11 Yb1 C10 . . 29.00(10) ?
C17 Yb1 C10 . . 134.24(10) ?
C2 Yb1 C10 . . 130.23(10) ?
C19 Yb1 C10 . . 108.45(10) ?
C1 Yb1 C10 . . 101.51(10) ?
C18 Yb1 C10 . . 109.46(10) ?
C12 Yb1 C9 . . 49.06(10) ?
C21 Yb1 C9 . . 128.10(10) ?
C20 Yb1 C9 . . 113.55(10) ?
C13 Yb1 C9 . . 29.39(9) ?
C3 Yb1 C9 . . 153.27(10) ?
C4 Yb1 C9 . . 124.75(10) ?
C5 Yb1 C9 . . 114.22(10) ?
C11 Yb1 C9 . . 48.76(10) ?
C17 Yb1 C9 . . 105.13(10) ?
C2 Yb1 C9 . . 158.00(10) ?
C19 Yb1 C9 . . 84.94(10) ?
C1 Yb1 C9 . . 128.44(10) ?
C18 Yb1 C9 . . 80.25(10) ?
C10 Yb1 C9 . . 29.49(9) ?
O1 Cs1 C2 . . 80.28(8) ?
O1 Cs1 C21 . 1_655 114.33(8) ?
C2 Cs1 C21 . 1_655 148.98(8) ?
O1 Cs1 C20 . 1_655 138.03(8) ?
C2 Cs1 C20 . 1_655 137.32(9) ?
C21 Cs1 C20 1_655 1_655 24.23(8) ?
O1 Cs1 C12 . 2_645 110.63(8) ?
C2 Cs1 C12 . 2_645 92.69(8) ?
C21 Cs1 C12 1_655 2_645 105.96(8) ?
C20 Cs1 C12 1_655 2_645 89.07(8) ?
O1 Cs1 C17 . 1_655 107.40(7) ?
C2 Cs1 C17 . 1_655 127.34(8) ?
C21 Cs1 C17 1_655 1_655 24.34(8) ?
C20 Cs1 C17 1_655 1_655 39.93(8) ?
C12 Cs1 C17 2_645 1_655 128.47(8) ?
O1 Cs1 C1 . . 104.30(7) ?
C2 Cs1 C1 . . 24.49(8) ?
C21 Cs1 C1 1_655 . 129.35(8) ?
C20 Cs1 C1 1_655 . 113.14(8) ?
C12 Cs1 C1 2_645 . 88.68(8) ?
C17 Cs1 C1 1_655 . 114.09(8) ?
O1 Cs1 C3 . . 68.30(8) ?
C2 Cs1 C3 . . 24.09(8) ?
C21 Cs1 C3 1_655 . 133.69(8) ?
C20 Cs1 C3 1_655 . 136.14(9) ?
C12 Cs1 C3 2_645 . 116.22(8) ?
C17 Cs1 C3 1_655 . 109.40(8) ?
C1 Cs1 C3 . . 39.65(8) ?
O1 Cs1 C18 . 1_655 124.90(8) ?
C2 Cs1 C18 . 1_655 109.78(8) ?
C21 Cs1 C18 1_655 1_655 39.23(8) ?
C20 Cs1 C18 1_655 1_655 39.10(8) ?
C12 Cs1 C18 2_645 1_655 122.27(8) ?
C17 Cs1 C18 1_655 1_655 24.24(8) ?
C1 Cs1 C18 . 1_655 91.83(8) ?
C3 Cs1 C18 . 1_655 98.84(8) ?
O1 Cs1 C19 . 1_655 146.73(8) ?
C2 Cs1 C19 . 1_655 114.55(8) ?
C21 Cs1 C19 1_655 1_655 39.29(8) ?
C20 Cs1 C19 1_655 1_655 23.95(8) ?
C12 Cs1 C19 2_645 1_655 98.71(9) ?
C17 Cs1 C19 1_655 1_655 39.57(8) ?
C1 Cs1 C19 . 1_655 91.36(8) ?
C3 Cs1 C19 . 1_655 112.73(8) ?
C18 Cs1 C19 1_655 1_655 23.56(8) ?
O1 Cs1 C11 . 2_645 87.61(8) ?
C2 Cs1 C11 . 2_645 82.35(8) ?
C21 Cs1 C11 1_655 2_645 123.61(8) ?
C20 Cs1 C11 1_655 2_645 111.22(8) ?
C12 Cs1 C11 2_645 2_645 23.90(8) ?
C17 Cs1 C11 1_655 2_645 147.92(8) ?
C1 Cs1 C11 . 2_645 88.14(8) ?
C3 Cs1 C11 . 2_645 102.45(8) ?
C18 Cs1 C11 1_655 2_645 146.18(8) ?
C19 Cs1 C11 1_655 2_645 122.61(8) ?
O1 Cs1 C13 . 2_645 110.19(8) ?
C2 Cs1 C13 . 2_645 116.34(8) ?
C21 Cs1 C13 1_655 2_645 85.36(8) ?
C20 Cs1 C13 1_655 2_645 73.64(8) ?
C12 Cs1 C13 2_645 2_645 23.79(8) ?
C17 Cs1 C13 1_655 2_645 109.44(8) ?
C1 Cs1 C13 . 2_645 111.22(8) ?
C3 Cs1 C13 . 2_645 139.38(8) ?
C18 Cs1 C13 1_655 2_645 111.98(8) ?
C19 Cs1 C13 1_655 2_645 90.34(8) ?
C11 Cs1 C13 2_645 2_645 38.65(8) ?
O1 Cs1 C5 . . 105.94(7) ?
C2 Cs1 C5 . . 38.83(8) ?
C21 Cs1 C5 1_655 . 110.42(8) ?
C20 Cs1 C5 1_655 . 101.17(8) ?
C12 Cs1 C5 2_645 . 109.56(8) ?
C17 Cs1 C5 1_655 . 91.53(8) ?
C1 Cs1 C5 . . 23.80(8) ?
C3 Cs1 C5 . . 38.38(8) ?
C18 Cs1 C5 1_655 . 71.25(8) ?
C19 Cs1 C5 1_655 . 77.29(8) ?
C11 Cs1 C5 2_645 . 111.87(8) ?
C13 Cs1 C5 2_645 . 129.48(8) ?
O1 Cs1 C4 . . 84.87(8) ?
C2 Cs1 C4 . . 38.88(8) ?
C21 Cs1 C4 1_655 . 112.41(8) ?
C20 Cs1 C4 1_655 . 112.73(8) ?
C12 Cs1 C4 2_645 . 127.43(8) ?
C17 Cs1 C4 1_655 . 88.95(8) ?
C1 Cs1 C4 . . 39.03(8) ?
C3 Cs1 C4 . . 23.49(8) ?
C18 Cs1 C4 1_655 . 75.59(8) ?
C19 Cs1 C4 1_655 . 89.67(8) ?
C11 Cs1 C4 2_645 . 121.18(8) ?
C13 Cs1 C4 2_645 . 150.24(8) ?
C5 Cs1 C4 . . 23.09(8) ?
O1 Cs1 C10 . 2_645 74.63(7) ?
C2 Cs1 C10 . 2_645 98.69(8) ?
C21 Cs1 C10 1_655 2_645 111.34(8) ?
C20 Cs1 C10 1_655 2_645 108.30(8) ?
C12 Cs1 C10 2_645 2_645 38.08(8) ?
C17 Cs1 C10 1_655 2_645 133.90(8) ?
C1 Cs1 C10 . 2_645 109.52(8) ?
C3 Cs1 C10 . 2_645 113.49(8) ?
C18 Cs1 C10 1_655 2_645 147.28(8) ?
C19 Cs1 C10 1_655 2_645 127.76(8) ?
C11 Cs1 C10 2_645 2_645 22.98(8) ?
C13 Cs1 C10 2_645 2_645 37.70(8) ?
C5 Cs1 C10 . 2_645 133.23(8) ?
C4 Cs1 C10 . 2_645 136.14(8) ?
O1 Cs1 C9 . 2_645 87.86(7) ?
C2 Cs1 C9 . 2_645 120.23(8) ?
C21 Cs1 C9 1_655 2_645 88.67(8) ?
C20 Cs1 C9 1_655 2_645 85.71(8) ?
C12 Cs1 C9 2_645 2_645 38.69(8) ?
C17 Cs1 C9 1_655 2_645 112.18(8) ?
C1 Cs1 C9 . 2_645 125.32(8) ?
C3 Cs1 C9 . 2_645 136.64(8) ?
C18 Cs1 C9 1_655 2_645 124.31(8) ?
C19 Cs1 C9 1_655 2_645 106.95(8) ?
C11 Cs1 C9 2_645 2_645 38.49(8) ?
C13 Cs1 C9 2_645 2_645 23.23(8) ?
C5 Cs1 C9 . 2_645 147.92(8) ?
C4 Cs1 C9 . 2_645 158.85(8) ?
C10 Cs1 C9 2_645 2_645 23.16(7) ?
C1 Si1 C8 . . 109.90(16) ?
C1 Si1 C7 . . 109.33(16) ?
C8 Si1 C7 . . 108.40(17) ?
C1 Si1 C6 . . 110.42(16) ?
C8 Si1 C6 . . 110.06(17) ?
C7 Si1 C6 . . 108.70(18) ?
C9 Si2 C15 . . 112.34(18) ?
C9 Si2 C16 . . 108.64(16) ?
C15 Si2 C16 . . 107.99(17) ?
C9 Si2 C14 . . 111.75(17) ?
C15 Si2 C14 . . 110.1(2) ?
C16 Si2 C14 . . 105.67(18) ?
C17 Si3 C22 . . 110.60(16) ?
C17 Si3 C24 . . 108.68(17) ?
C22 Si3 C24 . . 109.2(2) ?
C17 Si3 C23 . . 112.26(16) ?
C22 Si3 C23 . . 107.77(19) ?
C24 Si3 C23 . . 108.32(19) ?
C25 O1 C28 . . 109.0(3) ?
C25 O1 Cs1 . . 132.2(2) ?
C28 O1 Cs1 . . 105.9(2) ?
C5 C1 C2 . . 105.4(3) ?
C5 C1 Si1 . . 126.8(3) ?
C2 C1 Si1 . . 127.7(3) ?
C5 C1 Yb1 . . 74.82(18) ?
C2 C1 Yb1 . . 75.16(18) ?
Si1 C1 Yb1 . . 114.08(15) ?
C5 C1 Cs1 . . 81.47(19) ?
C2 C1 Cs1 . . 74.58(18) ?
Si1 C1 Cs1 . . 111.25(13) ?
Yb1 C1 Cs1 . . 134.51(12) ?
C3 C2 C1 . . 109.1(3) ?
C3 C2 Yb1 . . 75.02(19) ?
C1 C2 Yb1 . . 75.27(19) ?
C3 C2 Cs1 . . 81.44(19) ?
C1 C2 Cs1 . . 80.94(19) ?
Yb1 C2 Cs1 . . 138.44(12) ?
C3 C2 H2A . . 125.4 ?
C1 C2 H2A . . 125.4 ?
Yb1 C2 H2A . . 116.2 ?
Cs1 C2 H2A . . 105.3 ?
C2 C3 C4 . . 108.0(3) ?
C2 C3 Yb1 . . 75.79(19) ?
C4 C3 Yb1 . . 75.34(19) ?
C2 C3 Cs1 . . 74.48(18) ?
C4 C3 Cs1 . . 82.34(19) ?
Yb1 C3 Cs1 . . 134.71(12) ?
C2 C3 H3A . . 126.0 ?
C4 C3 H3A . . 126.0 ?
Yb1 C3 H3A . . 115.1 ?
Cs1 C3 H3A . . 110.0 ?
C5 C4 C3 . . 107.5(3) ?
C5 C4 Yb1 . . 75.45(19) ?
C3 C4 Yb1 . . 75.31(19) ?
C5 C4 Cs1 . . 77.52(19) ?
C3 C4 Cs1 . . 74.17(18) ?
Yb1 C4 Cs1 . . 130.28(12) ?
C5 C4 H4A . . 126.3 ?
C3 C4 H4A . . 126.3 ?
Yb1 C4 H4A . . 115.3 ?
Cs1 C4 H4A . . 114.4 ?
C4 C5 C1 . . 109.9(3) ?
C4 C5 Yb1 . . 75.44(19) ?
C1 C5 Yb1 . . 75.66(18) ?
C4 C5 Cs1 . . 79.4(2) ?
C1 C5 Cs1 . . 74.73(19) ?
Yb1 C5 Cs1 . . 131.24(12) ?
C4 C5 H5A . . 125.0 ?
C1 C5 H5A . . 125.0 ?
Yb1 C5 H5A . . 115.8 ?
Cs1 C5 H5A . . 112.9 ?
Si1 C6 H6A . . 109.5 ?
Si1 C6 H6B . . 109.5 ?
H6A C6 H6B . . 109.5 ?
Si1 C6 H6C . . 109.5 ?
H6A C6 H6C . . 109.5 ?
H6B C6 H6C . . 109.5 ?
Si1 C7 H7A . . 109.5 ?
Si1 C7 H7B . . 109.5 ?
H7A C7 H7B . . 109.5 ?
Si1 C7 H7C . . 109.5 ?
H7A C7 H7C . . 109.5 ?
H7B C7 H7C . . 109.5 ?
Si1 C8 H8A . . 109.5 ?
Si1 C8 H8B . . 109.5 ?
H8A C8 H8B . . 109.5 ?
Si1 C8 H8C . . 109.5 ?
H8A C8 H8C . . 109.5 ?
H8B C8 H8C . . 109.5 ?
C13 C9 C10 . . 105.1(3) ?
C13 C9 Si2 . . 129.1(3) ?
C10 C9 Si2 . . 124.3(3) ?
C13 C9 Yb1 . . 73.08(19) ?
C10 C9 Yb1 . . 74.11(18) ?
Si2 C9 Yb1 . . 128.22(15) ?
C13 C9 Cs1 . 2_655 73.26(18) ?
C10 C9 Cs1 . 2_655 77.33(18) ?
Si2 C9 Cs1 . 2_655 104.19(12) ?
Yb1 C9 Cs1 . 2_655 127.59(11) ?
C11 C10 C9 . . 109.8(3) ?
C11 C10 Yb1 . . 74.58(19) ?
C9 C10 Yb1 . . 76.40(19) ?
C11 C10 Cs1 . 2_655 73.21(18) ?
C9 C10 Cs1 . 2_655 79.51(18) ?
Yb1 C10 Cs1 . 2_655 129.76(12) ?
C11 C10 H10A . . 125.1 ?
C9 C10 H10A . . 125.1 ?
Yb1 C10 H10A . . 115.8 ?
Cs1 C10 H10A 2_655 . 114.2 ?
C10 C11 C12 . . 107.9(3) ?
C10 C11 Yb1 . . 76.42(18) ?
C12 C11 Yb1 . . 73.76(18) ?
C10 C11 Cs1 . 2_655 83.81(19) ?
C12 C11 Cs1 . 2_655 76.14(19) ?
Yb1 C11 Cs1 . 2_655 136.45(12) ?
C10 C11 H11A . . 126.1 ?
C12 C11 H11A . . 126.1 ?
Yb1 C11 H11A . . 115.9 ?
Cs1 C11 H11A 2_655 . 107.2 ?
C11 C12 C13 . . 107.7(3) ?
C11 C12 Yb1 . . 76.66(19) ?
C13 C12 Yb1 . . 76.46(19) ?
C11 C12 Cs1 . 2_655 79.95(19) ?
C13 C12 Cs1 . 2_655 81.20(19) ?
Yb1 C12 Cs1 . 2_655 140.67(13) ?
C11 C12 H12A . . 126.1 ?
C13 C12 H12A . . 126.1 ?
Yb1 C12 H12A . . 113.2 ?
Cs1 C12 H12A 2_655 . 106.1 ?
C12 C13 C9 . . 109.6(3) ?
C12 C13 Yb1 . . 73.92(19) ?
C9 C13 Yb1 . . 77.53(19) ?
C12 C13 Cs1 . 2_655 75.02(18) ?
C9 C13 Cs1 . 2_655 83.51(19) ?
Yb1 C13 Cs1 . 2_655 135.26(12) ?
C12 C13 H13A . . 125.2 ?
C9 C13 H13A . . 125.2 ?
Yb1 C13 H13A . . 115.3 ?
Cs1 C13 H13A 2_655 . 108.8 ?
Si2 C14 H14A . . 109.5 ?
Si2 C14 H14B . . 109.5 ?
H14A C14 H14B . . 109.5 ?
Si2 C14 H14C . . 109.5 ?
H14A C14 H14C . . 109.5 ?
H14B C14 H14C . . 109.5 ?
Si2 C15 H15A . . 109.5 ?
Si2 C15 H15B . . 109.5 ?
H15A C15 H15B . . 109.5 ?
Si2 C15 H15C . . 109.5 ?
H15A C15 H15C . . 109.5 ?
H15B C15 H15C . . 109.5 ?
Si2 C16 Cs1 . 2_655 96.16(13) ?
Si2 C16 H16A . . 109.5 ?
Cs1 C16 H16A 2_655 . 66.8 ?
Si2 C16 H16B . . 109.5 ?
Cs1 C16 H16B 2_655 . 52.7 ?
H16A C16 H16B . . 109.5 ?
Si2 C16 H16C . . 109.5 ?
Cs1 C16 H16C 2_655 . 153.3 ?
H16A C16 H16C . . 109.5 ?
H16B C16 H16C . . 109.5 ?
C21 C17 C18 . . 105.5(3) ?
C21 C17 Si3 . . 128.0(3) ?
C18 C17 Si3 . . 126.4(3) ?
C21 C17 Yb1 . . 73.79(18) ?
C18 C17 Yb1 . . 75.89(18) ?
Si3 C17 Yb1 . . 118.31(14) ?
C21 C17 Cs1 . 1_455 75.99(18) ?
C18 C17 Cs1 . 1_455 78.58(18) ?
Si3 C17 Cs1 . 1_455 108.65(13) ?
Yb1 C17 Cs1 . 1_455 132.98(11) ?
C19 C18 C17 . . 109.5(3) ?
C19 C18 Yb1 . . 75.02(19) ?
C17 C18 Yb1 . . 74.57(18) ?
C19 C18 Cs1 . 1_455 78.45(19) ?
C17 C18 Cs1 . 1_455 77.18(18) ?
Yb1 C18 Cs1 . 1_455 131.52(11) ?
C19 C18 H18A . . 125.3 ?
C17 C18 H18A . . 125.3 ?
Yb1 C18 H18A . . 117.0 ?
Cs1 C18 H18A 1_455 . 111.4 ?
C18 C19 C20 . . 108.2(3) ?
C18 C19 Yb1 . . 76.18(19) ?
C20 C19 Yb1 . . 74.12(19) ?
C18 C19 Cs1 . 1_455 77.99(19) ?
C20 C19 Cs1 . 1_455 76.46(19) ?
Yb1 C19 Cs1 . 1_455 131.87(12) ?
C18 C19 H19A . . 125.9 ?
C20 C19 H19A . . 125.9 ?
Yb1 C19 H19A . . 115.9 ?
Cs1 C19 H19A 1_455 . 112.2 ?
C19 C20 C21 . . 107.4(3) ?
C19 C20 Yb1 . . 76.50(19) ?
C21 C20 Yb1 . . 74.91(19) ?
C19 C20 Cs1 . 1_455 79.59(19) ?
C21 C20 Cs1 . 1_455 76.66(18) ?
Yb1 C20 Cs1 . 1_455 134.91(12) ?
C19 C20 H20A . . 126.3 ?
C21 C20 H20A . . 126.3 ?
Yb1 C20 H20A . . 114.7 ?
Cs1 C20 H20A 1_455 . 110.3 ?
C20 C21 C17 . . 109.3(3) ?
C20 C21 Yb1 . . 75.48(19) ?
C17 C21 Yb1 . . 76.54(18) ?
C20 C21 Cs1 . 1_455 79.11(19) ?
C17 C21 Cs1 . 1_455 79.67(18) ?
Yb1 C21 Cs1 . 1_455 136.70(12) ?
C20 C21 H21A . . 125.3 ?
C17 C21 H21A . . 125.3 ?
Yb1 C21 H21A . . 114.7 ?
Cs1 C21 H21A 1_455 . 108.6 ?
Si3 C22 H22A . . 109.5 ?
Si3 C22 H22B . . 109.5 ?
H22A C22 H22B . . 109.5 ?
Si3 C22 H22C . . 109.5 ?
H22A C22 H22C . . 109.5 ?
H22B C22 H22C . . 109.5 ?
Si3 C23 H23A . . 109.5 ?
Si3 C23 H23B . . 109.5 ?
H23A C23 H23B . . 109.5 ?
Si3 C23 H23C . . 109.5 ?
H23A C23 H23C . . 109.5 ?
H23B C23 H23C . . 109.5 ?
Si3 C24 H24A . . 109.5 ?
Si3 C24 H24B . . 109.5 ?
H24A C24 H24B . . 109.5 ?
Si3 C24 H24C . . 109.5 ?
H24A C24 H24C . . 109.5 ?
H24B C24 H24C . . 109.5 ?
O1 C25 C26 . . 105.8(3) ?
O1 C25 H25A . . 110.6 ?
C26 C25 H25A . . 110.6 ?
O1 C25 H25B . . 110.6 ?
C26 C25 H25B . . 110.6 ?
H25A C25 H25B . . 108.7 ?
C27 C26 C25 . . 101.6(3) ?
C27 C26 H26A . . 111.5 ?
C25 C26 H26A . . 111.5 ?
C27 C26 H26B . . 111.5 ?
C25 C26 H26B . . 111.5 ?
H26A C26 H26B . . 109.3 ?
C28 C27 C26 . . 102.1(3) ?
C28 C27 H27A . . 111.3 ?
C26 C27 H27A . . 111.3 ?
C28 C27 H27B . . 111.3 ?
C26 C27 H27B . . 111.3 ?
H27A C27 H27B . . 109.2 ?
O1 C28 C27 . . 106.8(3) ?
O1 C28 Cs1 . . 52.50(16) ?
C27 C28 Cs1 . . 137.3(2) ?
O1 C28 H28A . . 110.4 ?
C27 C28 H28A . . 110.4 ?
Cs1 C28 H28A . . 112.0 ?
O1 C28 H28B . . 110.4 ?
C27 C28 H28B . . 110.4 ?
Cs1 C28 H28B . . 60.1 ?
H28A C28 H28B . . 108.6 ?

loop_
_geom_bond_atom_site_label_1
_geom_bond_atom_site_label_2
_geom_bond_site_symmetry_2
_geom_bond_distance
_geom_bond_publ_flag
Yb1 Cnt1 . 2.510 ?
Yb1 Cnt2 . 2.513 ?
Yb1 Cnt3 . 2.504 ?
Cs1 Cnt1 . 3.197 ?
Cs1 Cnt2 . 3.268 ?
Cs1 Cnt3 . 3.159 ?
Yb1 C12 . 2.742(3) ?
Yb1 C21 . 2.750(3) ?
Yb1 C20 . 2.757(3) ?
Yb1 C13 . 2.775(3) ?
Yb1 C3 . 2.777(3) ?
Yb1 C4 . 2.778(3) ?
Yb1 C5 . 2.778(3) ?
Yb1 C11 . 2.779(3) ?
Yb1 C17 . 2.785(3) ?
Yb1 C2 . 2.787(3) ?
Yb1 C19 . 2.787(3) ?
Yb1 C1 . 2.788(3) ?
Yb1 C18 . 2.802(3) ?
Yb1 C10 . 2.802(3) ?
Yb1 C9 . 2.832(3) ?
Cs1 O1 . 3.095(3) ?
Cs1 C2 . 3.309(3) ?
Cs1 C21 1_655 3.337(3) ?
Cs1 C20 1_655 3.367(3) ?
Cs1 C12 2_645 3.379(3) ?
Cs1 C17 1_655 3.383(3) ?
Cs1 C1 . 3.390(3) ?
Cs1 C3 . 3.396(3) ?
Cs1 C18 1_655 3.401(3) ?
Cs1 C19 1_655 3.407(3) ?
Cs1 C11 2_645 3.427(3) ?
Cs1 C13 2_645 3.457(3) ?
Cs1 C5 . 3.475(3) ?
Cs1 C4 . 3.499(3) ?
Cs1 C10 2_645 3.559(3) ?
Cs1 C9 2_645 3.587(3) ?
Si1 C1 . 1.854(4) ?
Si1 C8 . 1.866(4) ?
Si1 C7 . 1.866(4) ?
Si1 C6 . 1.867(4) ?
Si2 C9 . 1.848(4) ?
Si2 C15 . 1.863(4) ?
Si2 C16 . 1.867(3) ?
Si2 C14 . 1.871(4) ?
Si3 C17 . 1.856(3) ?
Si3 C22 . 1.864(4) ?
Si3 C24 . 1.865(4) ?
Si3 C23 . 1.869(4) ?
O1 C25 . 1.434(5) ?
O1 C28 . 1.435(4) ?
C1 C5 . 1.418(5) ?
C1 C2 . 1.423(5) ?
C2 C3 . 1.402(5) ?
C2 H2A . 0.9500 ?
C3 C4 . 1.407(5) ?
C3 H3A . 0.9500 ?
C4 C5 . 1.396(5) ?
C4 H4A . 0.9500 ?
C5 H5A . 0.9500 ?
C6 H6A . 0.9800 ?
C6 H6B . 0.9800 ?
C6 H6C . 0.9800 ?
C7 H7A . 0.9800 ?
C7 H7B . 0.9800 ?
C7 H7C . 0.9800 ?
C8 H8A . 0.9800 ?
C8 H8B . 0.9800 ?
C8 H8C . 0.9800 ?
C9 C13 . 1.424(5) ?
C9 C10 . 1.434(5) ?
C9 Cs1 2_655 3.587(3) ?
C10 C11 . 1.398(5) ?
C10 Cs1 2_655 3.559(3) ?
C10 H10A . 0.9500 ?
C11 C12 . 1.410(5) ?
C11 Cs1 2_655 3.427(3) ?
C11 H11A . 0.9500 ?
C12 C13 . 1.411(5) ?
C12 Cs1 2_655 3.379(3) ?
C12 H12A . 0.9500 ?
C13 Cs1 2_655 3.457(3) ?
C13 H13A . 0.9500 ?
C14 H14A . 0.9800 ?
C14 H14B . 0.9800 ?
C14 H14C . 0.9800 ?
C15 H15A . 0.9800 ?
C15 H15B . 0.9800 ?
C15 H15C . 0.9800 ?
C16 Cs1 2_655 3.810(4) ?
C16 H16A . 0.9800 ?
C16 H16B . 0.9800 ?
C16 H16C . 0.9800 ?
C17 C21 . 1.417(5) ?
C17 C18 . 1.425(5) ?
C17 Cs1 1_455 3.383(3) ?
C18 C19 . 1.390(5) ?
C18 Cs1 1_455 3.401(3) ?
C18 H18A . 0.9500 ?
C19 C20 . 1.406(5) ?
C19 Cs1 1_455 3.407(3) ?
C19 H19A . 0.9500 ?
C20 C21 . 1.407(5) ?
C20 Cs1 1_455 3.367(3) ?
C20 H20A . 0.9500 ?
C21 Cs1 1_455 3.337(3) ?
C21 H21A . 0.9500 ?
C22 H22A . 0.9800 ?
C22 H22B . 0.9800 ?
C22 H22C . 0.9800 ?
C23 H23A . 0.9800 ?
C23 H23B . 0.9800 ?
C23 H23C . 0.9800 ?
C24 H24A . 0.9800 ?
C24 H24B . 0.9800 ?
C24 H24C . 0.9800 ?
C25 C26 . 1.522(5) ?
C25 H25A . 0.9900 ?
C25 H25B . 0.9900 ?
C26 C27 . 1.511(6) ?
C26 H26A . 0.9900 ?
C26 H26B . 0.9900 ?
C27 C28 . 1.507(5) ?
C27 H27A . 0.9900 ?
C27 H27B . 0.9900 ?
C28 H28A . 0.9900 ?
C28 H28B . 0.9900 ?

_cod_database_fobs_code 2243527
